data_4519180
loop_
_publ_author_name
'Kirinde Arachchige, Pandula T.'
'Handunneththige, Suhashini'
'Talipov, Marat R.'
'Kalutharage, Nishantha'
'Yi, Chae S.'

_publ_section_title
;
 Scope and Mechanism of the Redox-Active 1,2-Benzoquinone Enabled
 Ruthenium-Catalyzed Deaminative \a-Alkylation of Ketones with Amines
;
_journal_issue 22
_journal_name_full 'ACS Catalysis'
_journal_page_first 13962
_journal_page_last 13972
_journal_paper_doi 10.1021/acscatal.1c04732
_journal_volume 11
_journal_year 2021
_chemical_formula_moiety '1(C22 H29 N O)'
_chemical_formula_sum 'C22 H29 N O'
_chemical_formula_weight 323.46
_space_group_crystal_system monoclinic
_space_group_IT_number 4
_space_group_name_Hall 'P 2yb'
_space_group_name_H-M_alt 'P 1 21 1'
_atom_sites_solution_hydrogens geom
_atom_sites_solution_primary iterative
_audit_creation_date 2019-09-04
_audit_creation_method
;
Olex2 1.2
(compiled 2018.05.29 svn.r3508 for OlexSys, GUI svn.r5506)
;
_cell_angle_alpha 90
_cell_angle_beta 97.6552(19)
_cell_angle_gamma 90
_cell_formula_units_Z 4
_cell_length_a 7.58070(12)
_cell_length_b 11.25264(18)
_cell_length_c 21.8958(5)
_cell_measurement_reflns_used 6107
_cell_measurement_temperature 100.00(14)
_cell_measurement_theta_max 70.3240
_cell_measurement_theta_min 4.0440
_cell_volume 1851.13(6)
_computing_cell_refinement 'CrysAlisPro 1.171.39.46 (Rigaku OD, 2018)'
_computing_data_collection 'CrysAlisPro 1.171.39.46 (Rigaku OD, 2018)'
_computing_data_reduction 'CrysAlisPro 1.171.39.46 (Rigaku OD, 2018)'
_computing_molecular_graphics 'Olex2 (Dolomanov et al., 2009)'
_computing_publication_material 'Olex2 (Dolomanov et al., 2009)'
_computing_structure_refinement 'ShelXL (Sheldrick, 2015)'
_computing_structure_solution 'olex2.solve (Bourhis et al., 2015)'
_diffrn_ambient_environment N~2~
_diffrn_ambient_temperature 100.00(14)
_diffrn_detector 'CCD plate'
_diffrn_detector_area_resol_mean 10.3756
_diffrn_detector_type Atlas
_diffrn_measured_fraction_theta_full 0.986
_diffrn_measured_fraction_theta_max 0.986
_diffrn_measurement_details
;
List of Runs (angles in degrees, time in seconds):

  # Type    Start    End  Width  t~exp~   \w     \q     \k     \f   Frames
--------------------------------------------------------------------------
  1  \w   -115.00 -14.00   1.00    4.00    --  -42.58 -57.00  60.00  101
  2  \w   -115.00 -62.00   1.00    4.00    --  -42.58-143.00  12.00   53
  3  \w    -71.00  31.00   1.00    4.00    --  -42.58  57.00-150.00  102
  4  \w     65.00 124.00   1.00    4.00    --   42.58 169.00 139.00   59
  5  \w    -32.00  67.00   1.00    4.00    --   42.58 -37.00-120.00   99
  6  \w     27.00 118.00   1.00   16.00    --  100.00-125.00   0.00   91
  7  \w     94.00 173.00   1.00   16.00    --  100.00 125.00  30.00   79
  8  \w     74.00 173.00   1.00   16.00    --  100.00  45.00-120.00   99
  9  \w     74.00 173.00   1.00   16.00    --  100.00  45.00 -90.00   99
 10  \w     72.00 176.00   1.00   16.00    --  100.00  30.00  90.00  104
 11  \w     24.00 128.00   1.00   16.00    --  100.00 -30.00 -90.00  104
 12  \w     27.00 118.00   1.00   16.00    --  100.00-125.00 150.00   91
 13  \w     27.00 118.00   1.00   16.00    --  100.00-125.00 120.00   91
 14  \w     24.00 133.00   1.00   16.00    --  100.00 -77.00 -60.00  109
 15  \w     94.00 124.00   1.00   16.00    --  100.00 125.00-180.00   30
;
_diffrn_measurement_device 'four-circle diffractometer'
_diffrn_measurement_device_type 'SuperNova, Dual, Cu at home/near, Atlas'
_diffrn_measurement_method '\w scans'
_diffrn_orient_matrix_type 'CrysAlisPro convention (1999,Acta A55,543-557)'
_diffrn_orient_matrix_UB_11 -0.0334984000
_diffrn_orient_matrix_UB_12 0.0880205000
_diffrn_orient_matrix_UB_13 -0.0542105000
_diffrn_orient_matrix_UB_21 0.0165272000
_diffrn_orient_matrix_UB_22 -0.1023259000
_diffrn_orient_matrix_UB_23 -0.0456491000
_diffrn_orient_matrix_UB_31 -0.2015470000
_diffrn_orient_matrix_UB_32 -0.0230182000
_diffrn_orient_matrix_UB_33 -0.0043116000
_diffrn_radiation_monochromator mirror
_diffrn_radiation_probe x-ray
_diffrn_radiation_type CuK\a
_diffrn_radiation_wavelength 1.54184
_diffrn_reflns_av_R_equivalents 0.0327
_diffrn_reflns_av_unetI/netI 0.0337
_diffrn_reflns_Laue_measured_fraction_full 0.986
_diffrn_reflns_Laue_measured_fraction_max 0.986
_diffrn_reflns_limit_h_max 7
_diffrn_reflns_limit_h_min -9
_diffrn_reflns_limit_k_max 13
_diffrn_reflns_limit_k_min -13
_diffrn_reflns_limit_l_max 25
_diffrn_reflns_limit_l_min -26
_diffrn_reflns_number 15681
_diffrn_reflns_point_group_measured_fraction_full 0.948
_diffrn_reflns_point_group_measured_fraction_max 0.948
_diffrn_reflns_theta_full 70.547
_diffrn_reflns_theta_max 70.547
_diffrn_reflns_theta_min 4.074
_diffrn_source 'micro-focus sealed X-ray tube'
_diffrn_source_type 'SuperNova (Cu) X-ray Source'
_exptl_absorpt_coefficient_mu 0.535
_exptl_absorpt_correction_T_max 1.000
_exptl_absorpt_correction_T_min 0.404
_exptl_absorpt_correction_type gaussian
_exptl_absorpt_process_details
;
CrysAlisPro 1.171.39.46 (Rigaku Oxford Diffraction, 2018)
Numerical absorption correction based on gaussian integration over
			a multifaceted crystal model
Empirical absorption correction using spherical harmonics,
 implemented in SCALE3 ABSPACK scaling algorithm.
;
_exptl_crystal_colour colourless
_exptl_crystal_colour_primary colourless
_exptl_crystal_density_diffrn 1.161
_exptl_crystal_description plate
_exptl_crystal_F_000 704
_exptl_crystal_size_max 0.36
_exptl_crystal_size_mid 0.305
_exptl_crystal_size_min 0.043
_refine_diff_density_max 0.260
_refine_diff_density_min -0.211
_refine_diff_density_rms 0.046
_refine_ls_abs_structure_details
;
 Flack x determined using 2388 quotients [(I+)-(I-)]/[(I+)+(I-)]
 (Parsons, Flack and Wagner, Acta Cryst. B69 (2013) 249-259).
;
_refine_ls_abs_structure_Flack 0.2(2)
_refine_ls_extinction_method none
_refine_ls_goodness_of_fit_ref 1.024
_refine_ls_hydrogen_treatment constr
_refine_ls_matrix_type full
_refine_ls_number_parameters 467
_refine_ls_number_reflns 6735
_refine_ls_number_restraints 87
_refine_ls_restrained_S_all 1.031
_refine_ls_R_factor_all 0.0599
_refine_ls_R_factor_gt 0.0527
_refine_ls_shift/su_max 0.000
_refine_ls_shift/su_mean 0.000
_refine_ls_structure_factor_coef Fsqd
_refine_ls_weighting_details 'w=1/[\s^2^(Fo^2^)+(0.0956P)^2^+0.2610P] where P=(Fo^2^+2Fc^2^)/3'
_refine_ls_weighting_scheme calc
_refine_ls_wR_factor_gt 0.1420
_refine_ls_wR_factor_ref 0.1509
_reflns_Friedel_coverage 0.824
_reflns_Friedel_fraction_full 0.906
_reflns_Friedel_fraction_max 0.906
_reflns_number_gt 5895
_reflns_number_total 6735
_reflns_threshold_expression 'I > 2\s(I)'
_cod_data_source_file cs1c04732_si_002.cif
_cod_data_source_block yi4w
_cod_database_code 4519180
_shelx_shelxl_version_number 2018/1
_chemical_oxdiff_formula 'C22 H29 N O'
_shelx_space_group_comment
;
The symmetry employed for this shelxl refinement is uniquely defined
by the following loop, which should always be used as a source of
symmetry information in preference to the above space-group names.
They are only intended as comments.
;
_reflns_odcompleteness_completeness 99.80
_reflns_odcompleteness_iscentric 1
_reflns_odcompleteness_theta 66.97
_olex2_refinement_description
;
1. Fixed Uiso
 At 1.2 times of:
  All C(H) groups, All C(H,H) groups, All C(H,H,H,H) groups, All N(H) groups
 At 1.5 times of:
  All C(H,H,H) groups
2. Rigid bond restraints
 C14A, C15, C16, C17, C18, C19, C20, C21, C15A, C16A, C17A, C18A, C19A, C20A,
 C21A, C14X, C15X, C16X, C17X, C18X, C19X, C20X, C21X, C22A
 with sigma for 1-2 distances of 0.01 and sigma for 1-3 distances of 0.01
 C14X, C15, C16, C17, C18, C19, C20, C21, C15A, C16A, C17A, C18A, C19A, C20A,
 C21A, C22A, C15X, C16X, C17X, C18X, C19X, C20X, C21X, C22X
 with sigma for 1-2 distances of 0.01 and sigma for 1-3 distances of 0.01
3. Uiso/Uaniso restraints and constraints
Uanis(C14A) = Uanis(C14X)
Uanis(C15A) = Uanis(C15X)
Uanis(C16A) = Uanis(C16X)
Uanis(C17A) = Uanis(C17X)
Uanis(C18A) = Uanis(C18X)
Uanis(C19A) = Uanis(C19X)
Uanis(C20A) = Uanis(C20X)
Uanis(C21A) = Uanis(C21X)
Uanis(C22A) = Uanis(C22X)
4. Same fragment restrains
{C14A, C15A, C16A, C17A, C18A, C19A, C20A, C21A, C22A} sigma for 1-2: 0.02,
1-3: 0.04
as
{C14X, C15X, C16X, C17X, C18X, C19X, C20X, C21X, C22X}
5. Others
 Sof(H13C)=Sof(H13D)=Sof(C14X)=Sof(H14X)=Sof(C15X)=Sof(H15X)=Sof(C16X)=
 Sof(C17X)=Sof(H17X)=Sof(C18X)=Sof(H18C)=Sof(H18D)=Sof(C19X)=Sof(H19C)=
 Sof(H19D)=Sof(C20X)=Sof(H20C)=Sof(H20D)=Sof(C21X)=Sof(H21D)=Sof(H21E)=
 Sof(H21F)=Sof(C22X)=Sof(H22D)=Sof(H22E)=Sof(H22F)=1-FVAR(1)
 Sof(H13A)=Sof(H13B)=Sof(C14A)=Sof(H14A)=Sof(C15A)=Sof(H15A)=Sof(C16A)=
 Sof(C17A)=Sof(H17A)=Sof(C18A)=Sof(H18A)=Sof(H18B)=Sof(C19A)=Sof(H19A)=
 Sof(H19B)=Sof(C20A)=Sof(H20A)=Sof(H20B)=Sof(C21A)=Sof(H21A)=Sof(H21B)=
 Sof(H21C)=Sof(C22A)=Sof(H22A)=Sof(H22B)=Sof(H22C)=FVAR(1)
6.a Ternary CH refined with riding coordinates:
 C14(H14), C15(H15), C17(H17), C14A(H14A), C15A(H15A), C17A(H17A), C14X(H14X),
 C15X(H15X), C17X(H17X)
6.b Secondary CH2 refined with riding coordinates:
 C9(H9A,H9B), C10(H10C,H10D), C12(H12C,H12D), C13(H13E,H13F), C18(H18E,H18F),
 C19(H19E,H19F), C20(H20E,H20F), C9A(H9AA,H9AB), C10A(H10A,H10B), C12A(H12A,
 H12B), C13A(H13A,H13B), C13A(H13C,H13D), C18A(H18A,H18B), C19A(H19A,H19B),
 C20A(H20A,H20B), C18X(H18C,H18D), C19X(H19C,H19D), C20X(H20C,H20D)
6.c Aromatic/amide H refined with riding coordinates:
 N1(H1), C1(H1B), C4(H4), C5(H5), C6(H6), C7(H7), N1A(H1A), C1A(H1AA),
 C4A(H4A), C5A(H5A), C6A(H6A), C7A(H7A)
6.d Idealised Me refined as rotating group:
 C21(H21G,H21H,H21I), C22(H22G,H22H,H22I), C21A(H21A,H21B,H21C), C22A(H22A,
 H22B,H22C), C21X(H21D,H21E,H21F), C22X(H22D,H22E,H22F)
;
_olex2_date_sample_data_collection 2019-09-03
_olex2_date_sample_submission 2019-08-14
_olex2_submission_special_instructions 'No special instructions were received'
_oxdiff_exptl_absorpt_empirical_details
;
Empirical correction (ABSPACK) includes:
- Absorption correction using spherical harmonics
- Frame scaling
;
_oxdiff_exptl_absorpt_empirical_full_max 1.355
_oxdiff_exptl_absorpt_empirical_full_min 0.792

loop_
_space_group_symop_operation_xyz
'x, y, z'
'-x, y+1/2, -z'

loop_
_atom_site_label
_atom_site_type_symbol
_atom_site_fract_x
_atom_site_fract_y
_atom_site_fract_z
_atom_site_U_iso_or_equiv
_atom_site_adp_type
_atom_site_occupancy
_atom_site_site_symmetry_order
_atom_site_calc_flag
_atom_site_refinement_flags_posn
_atom_site_refinement_flags_adp
_atom_site_refinement_flags_occupancy
_atom_site_disorder_assembly
_atom_site_disorder_group
O1 O 0.5076(3) 0.1592(2) 0.66211(11) 0.0367(6) Uani 1 1 d . . . . .
N1 N 0.4681(3) 0.4427(3) 0.40494(13) 0.0309(7) Uani 1 1 d . . . . .
H1 H 0.497099 0.506677 0.387251 0.037 Uiso 1 1 calc R . . . .
C1 C 0.5135(4) 0.4149(3) 0.46652(15) 0.0305(8) Uani 1 1 d . . . . .
H1B H 0.580112 0.463395 0.495300 0.037 Uiso 1 1 calc R . . . .
C2 C 0.4470(4) 0.3063(3) 0.47914(15) 0.0279(7) Uani 1 1 d . . . . .
C3 C 0.3520(4) 0.2632(3) 0.42167(15) 0.0277(7) Uani 1 1 d . . . . .
C4 C 0.2519(4) 0.1612(3) 0.40479(15) 0.0297(7) Uani 1 1 d . . . . .
H4 H 0.238395 0.102396 0.433667 0.036 Uiso 1 1 calc R . . . .
C5 C 0.1734(4) 0.1493(3) 0.34450(16) 0.0338(8) Uani 1 1 d . . . . .
H5 H 0.105973 0.082049 0.332894 0.041 Uiso 1 1 calc R . . . .
C6 C 0.1937(4) 0.2370(4) 0.30041(16) 0.0353(8) Uani 1 1 d . . . . .
H6 H 0.140432 0.226220 0.260013 0.042 Uiso 1 1 calc R . . . .
C7 C 0.2906(4) 0.3386(3) 0.31565(15) 0.0324(8) Uani 1 1 d . . . . .
H7 H 0.303462 0.396747 0.286372 0.039 Uiso 1 1 calc R . . . .
C8 C 0.3689(4) 0.3512(3) 0.37675(16) 0.0285(7) Uani 1 1 d . . . . .
C9 C 0.4667(4) 0.2426(3) 0.53963(15) 0.0308(8) Uani 1 1 d . . . . .
H9A H 0.535091 0.170600 0.536251 0.037 Uiso 1 1 calc R . . . .
H9B H 0.349668 0.219466 0.548713 0.037 Uiso 1 1 calc R . . . .
C10 C 0.5576(4) 0.3167(3) 0.59280(15) 0.0285(7) Uani 1 1 d . . . . .
H10C H 0.674353 0.339887 0.583492 0.034 Uiso 1 1 calc R . . . .
H10D H 0.489078 0.388700 0.595950 0.034 Uiso 1 1 calc R . . . .
C11 C 0.5790(4) 0.2544(3) 0.65425(16) 0.0321(8) Uani 1 1 d . . . . .
C12 C 0.6977(5) 0.3155(3) 0.70528(15) 0.0354(8) Uani 1 1 d . . . . .
H12C H 0.651203 0.394604 0.710522 0.043 Uiso 1 1 calc R . . . .
H12D H 0.814970 0.324334 0.692725 0.043 Uiso 1 1 calc R . . . .
C13 C 0.7172(5) 0.2527(4) 0.76700(17) 0.0463(9) Uani 1 1 d . . . . .
H13E H 0.746169 0.169823 0.761149 0.056 Uiso 1 1 calc R . . . .
H13F H 0.604436 0.255490 0.783331 0.056 Uiso 1 1 calc R . . . .
C14 C 0.8617(5) 0.3083(4) 0.81374(18) 0.0480(10) Uani 1 1 d . . . . .
H14 H 0.973302 0.308346 0.795739 0.058 Uiso 1 1 calc R . . . .
C15 C 0.8905(6) 0.2362(5) 0.87336(19) 0.0577(11) Uani 1 1 d . U . . .
H15 H 0.892355 0.149710 0.868033 0.069 Uiso 1 1 calc R . . . .
C16 C 1.0468(7) 0.2884(6) 0.9191(2) 0.0709(14) Uani 1 1 d . U . . .
C17 C 0.9093(8) 0.3754(6) 0.9382(2) 0.0773(15) Uani 1 1 d . U . . .
H17 H 0.923953 0.395764 0.982084 0.093 Uiso 1 1 calc R . . . .
C18 C 0.8823(10) 0.4798(6) 0.8945(3) 0.094(2) Uani 1 1 d . U . . .
H18E H 0.993769 0.522243 0.894991 0.113 Uiso 1 1 calc R . . . .
H18F H 0.796090 0.533885 0.908276 0.113 Uiso 1 1 calc R . . . .
C19 C 0.8155(8) 0.4383(5) 0.8277(2) 0.0711(15) Uani 1 1 d . U . . .
H19E H 0.687200 0.447729 0.820265 0.085 Uiso 1 1 calc R . . . .
H19F H 0.866337 0.489904 0.799170 0.085 Uiso 1 1 calc R . . . .
C20 C 0.7639(7) 0.2823(5) 0.9178(2) 0.0706(12) Uani 1 1 d . U . . .
H20E H 0.653336 0.315447 0.897462 0.085 Uiso 1 1 calc R . . . .
H20F H 0.742874 0.226299 0.949736 0.085 Uiso 1 1 calc R . . . .
C21 C 1.2111(7) 0.3390(8) 0.8932(3) 0.112(3) Uani 1 1 d . U . . .
H21G H 1.173688 0.398847 0.862979 0.168 Uiso 1 1 calc GR . . . .
H21H H 1.270453 0.276156 0.874367 0.168 Uiso 1 1 calc GR . . . .
H21I H 1.291158 0.373384 0.926105 0.168 Uiso 1 1 calc GR . . . .
C22 C 1.1091(10) 0.2017(7) 0.9711(3) 0.108(2) Uani 1 1 d . . . . .
H22G H 1.192607 0.240691 1.001390 0.163 Uiso 1 1 calc GR . . . .
H22H H 1.165359 0.134530 0.954723 0.163 Uiso 1 1 calc GR . . . .
H22I H 1.008616 0.175249 0.989868 0.163 Uiso 1 1 calc GR . . . .
O1A O 1.0012(3) 0.5917(2) 0.33822(11) 0.0392(6) Uani 1 1 d . . . . .
N1A N 1.0303(3) 0.3039(3) 0.59380(13) 0.0308(7) Uani 1 1 d . . . . .
H1A H 0.999717 0.239761 0.610965 0.037 Uiso 1 1 calc R . . . .
C1A C 0.9880(4) 0.3333(3) 0.53257(15) 0.0299(8) Uani 1 1 d . . . . .
H1AA H 0.922546 0.285536 0.503175 0.036 Uiso 1 1 calc R . . . .
C2A C 1.0554(4) 0.4425(3) 0.52089(15) 0.0274(7) Uani 1 1 d . . . . .
C3A C 1.1476(4) 0.4840(3) 0.57839(15) 0.0276(7) Uani 1 1 d . . . . .
C4A C 1.2489(4) 0.5856(3) 0.59656(16) 0.0319(8) Uani 1 1 d . . . . .
H4A H 1.265505 0.644345 0.567992 0.038 Uiso 1 1 calc R . . . .
C5A C 1.3238(4) 0.5972(3) 0.65736(17) 0.0351(8) Uani 1 1 d . . . . .
H5A H 1.390060 0.664716 0.669611 0.042 Uiso 1 1 calc R . . . .
C6A C 1.3014(4) 0.5090(4) 0.70089(16) 0.0352(8) Uani 1 1 d . . . . .
H6A H 1.351846 0.519782 0.741607 0.042 Uiso 1 1 calc R . . . .
C7A C 1.2052(4) 0.4054(3) 0.68465(16) 0.0327(8) Uani 1 1 d . . . . .
H7A H 1.191717 0.346297 0.713355 0.039 Uiso 1 1 calc R . . . .
C8A C 1.1302(4) 0.3950(3) 0.62288(15) 0.0291(7) Uani 1 1 d . . . . .
C9A C 1.0375(4) 0.5066(3) 0.46031(15) 0.0297(7) Uani 1 1 d . . . . .
H9AA H 1.155203 0.528578 0.451466 0.036 Uiso 1 1 calc R . . . .
H9AB H 0.970882 0.579295 0.463848 0.036 Uiso 1 1 calc R . . . .
C10A C 0.9455(4) 0.4346(3) 0.40665(16) 0.0310(8) Uani 1 1 d . . . . .
H10A H 1.011874 0.361653 0.403424 0.037 Uiso 1 1 calc R . . . .
H10B H 0.827781 0.412846 0.415584 0.037 Uiso 1 1 calc R . . . .
C11A C 0.9270(4) 0.4971(3) 0.34540(16) 0.0324(8) Uani 1 1 d . . . . .
C12A C 0.8116(5) 0.4370(4) 0.29343(17) 0.0430(9) Uani 1 1 d . . . . .
H12A H 0.694905 0.423890 0.305737 0.052 Uiso 1 1 calc R . . . .
H12B H 0.862313 0.359791 0.286536 0.052 Uiso 1 1 calc R . . . .
C13A C 0.7894(8) 0.5054(5) 0.2331(2) 0.0661(14) Uani 1 1 d . . . . .
H13A H 0.898975 0.502402 0.214814 0.079 Uiso 0.697(3) 1 calc R . P A 1
H13B H 0.762462 0.587956 0.240610 0.079 Uiso 0.697(3) 1 calc R . P A 1
H13C H 0.705102 0.568284 0.238243 0.079 Uiso 0.303(3) 1 calc R . P A 2
H13D H 0.902785 0.544214 0.231291 0.079 Uiso 0.303(3) 1 calc R . P A 2
C14A C 0.6330(9) 0.4481(6) 0.1879(3) 0.0503(14) Uani 0.697(3) 1 d D U P A 1
H14A H 0.533405 0.433288 0.211202 0.060 Uiso 0.697(3) 1 calc R . P A 1
C15A C 0.6882(8) 0.3301(7) 0.1625(3) 0.0534(13) Uani 0.697(3) 1 d D U P A 1
H15A H 0.756739 0.277119 0.192326 0.064 Uiso 0.697(3) 1 calc R . P A 1
C16A C 0.5303(15) 0.2708(9) 0.1194(6) 0.0655(16) Uani 0.697(3) 1 d D U P A 1
C17A C 0.5803(9) 0.3536(7) 0.0683(3) 0.0626(16) Uani 0.697(3) 1 d D U P A 1
H17A H 0.565803 0.319898 0.026692 0.075 Uiso 0.697(3) 1 calc R . P A 1
C18A C 0.5017(15) 0.4793(8) 0.0740(4) 0.079(2) Uani 0.697(3) 1 d D U P A 1
H18A H 0.534437 0.529416 0.041286 0.095 Uiso 0.697(3) 1 calc R . P A 1
H18B H 0.372885 0.474378 0.069456 0.095 Uiso 0.697(3) 1 calc R . P A 1
C19A C 0.5690(12) 0.5335(8) 0.1351(3) 0.0743(18) Uani 0.697(3) 1 d D U P A 1
H19A H 0.474614 0.582080 0.147824 0.089 Uiso 0.697(3) 1 calc R . P A 1
H19B H 0.666700 0.586183 0.129461 0.089 Uiso 0.697(3) 1 calc R . P A 1
C20A C 0.7726(9) 0.3563(7) 0.1019(3) 0.0669(15) Uani 0.697(3) 1 d D U P A 1
H20A H 0.830458 0.433108 0.101415 0.080 Uiso 0.697(3) 1 calc R . P A 1
H20B H 0.848190 0.293175 0.089965 0.080 Uiso 0.697(3) 1 calc R . P A 1
C21A C 0.3508(9) 0.2772(9) 0.1394(3) 0.0788(19) Uani 0.697(3) 1 d D U P A 1
H21A H 0.350174 0.232569 0.176706 0.118 Uiso 0.697(3) 1 calc GR . P A 1
H21B H 0.264302 0.244669 0.107790 0.118 Uiso 0.697(3) 1 calc GR . P A 1
H21C H 0.321806 0.358669 0.146559 0.118 Uiso 0.697(3) 1 calc GR . P A 1
C22A C 0.5745(12) 0.1419(7) 0.1064(4) 0.0833(19) Uani 0.697(3) 1 d D U P A 1
H22A H 0.697863 0.135708 0.101194 0.125 Uiso 0.697(3) 1 calc GR . P A 1
H22B H 0.502192 0.115836 0.069500 0.125 Uiso 0.697(3) 1 calc GR . P A 1
H22C H 0.551131 0.093033 0.140364 0.125 Uiso 0.697(3) 1 calc GR . P A 1
C14X C 0.7344(17) 0.4567(12) 0.1703(6) 0.0503(14) Uani 0.303(3) 1 d D U P A 2
H14X H 0.720291 0.523230 0.141153 0.060 Uiso 0.303(3) 1 calc R . P A 2
C15X C 0.5515(18) 0.4093(13) 0.1772(6) 0.0534(13) Uani 0.303(3) 1 d D U P A 2
H15X H 0.486315 0.455043 0.205048 0.064 Uiso 0.303(3) 1 calc R . P A 2
C16X C 0.4425(19) 0.3768(13) 0.1143(6) 0.0655(16) Uani 0.303(3) 1 d D U P A 2
C17X C 0.542(3) 0.260(2) 0.1212(10) 0.0626(16) Uani 0.303(3) 1 d D U P A 2
H17X H 0.474737 0.189824 0.104718 0.075 Uiso 0.303(3) 1 calc R . P A 2
C18X C 0.731(2) 0.2710(17) 0.1030(7) 0.079(2) Uani 0.303(3) 1 d D U P A 2
H18C H 0.788351 0.193968 0.106428 0.095 Uiso 0.303(3) 1 calc R . P A 2
H18D H 0.722042 0.296218 0.060297 0.095 Uiso 0.303(3) 1 calc R . P A 2
C19X C 0.843(2) 0.3597(15) 0.1434(7) 0.0743(18) Uani 0.303(3) 1 d D U P A 2
H19C H 0.925855 0.396983 0.119337 0.089 Uiso 0.303(3) 1 calc R . P A 2
H19D H 0.911355 0.317189 0.177052 0.089 Uiso 0.303(3) 1 calc R . P A 2
C20X C 0.561(2) 0.2739(13) 0.1897(6) 0.0669(15) Uani 0.303(3) 1 d D U P A 2
H20C H 0.673598 0.246841 0.211286 0.080 Uiso 0.303(3) 1 calc R . P A 2
H20D H 0.461296 0.242784 0.208465 0.080 Uiso 0.303(3) 1 calc R . P A 2
C21X C 0.461(3) 0.455(2) 0.0607(8) 0.0788(19) Uani 0.303(3) 1 d D U P A 2
H21D H 0.407010 0.530997 0.066689 0.118 Uiso 0.303(3) 1 calc GR . P A 2
H21E H 0.401948 0.419284 0.023711 0.118 Uiso 0.303(3) 1 calc GR . P A 2
H21F H 0.584380 0.466250 0.057126 0.118 Uiso 0.303(3) 1 calc GR . P A 2
C22X C 0.250(2) 0.3583(19) 0.1224(8) 0.0833(19) Uani 0.303(3) 1 d D U P A 2
H22D H 0.241656 0.340415 0.164720 0.125 Uiso 0.303(3) 1 calc GR . P A 2
H22E H 0.202432 0.293486 0.096855 0.125 Uiso 0.303(3) 1 calc GR . P A 2
H22F H 0.184081 0.429325 0.110605 0.125 Uiso 0.303(3) 1 calc GR . P A 2

loop_
_atom_site_aniso_label
_atom_site_aniso_U_11
_atom_site_aniso_U_22
_atom_site_aniso_U_33
_atom_site_aniso_U_23
_atom_site_aniso_U_13
_atom_site_aniso_U_12
O1 0.0456(13) 0.0308(14) 0.0338(12) -0.0014(11) 0.0058(10) 0.0014(12)
N1 0.0299(13) 0.0268(17) 0.0357(15) 0.0034(12) 0.0036(12) -0.0030(12)
C1 0.0274(15) 0.0275(19) 0.0365(18) -0.0015(14) 0.0036(14) 0.0009(14)
C2 0.0225(14) 0.0285(19) 0.0328(16) -0.0024(14) 0.0045(12) 0.0030(14)
C3 0.0210(13) 0.031(2) 0.0321(15) -0.0001(15) 0.0062(12) 0.0033(14)
C4 0.0258(14) 0.0300(19) 0.0333(16) 0.0029(15) 0.0036(13) 0.0025(15)
C5 0.0320(16) 0.031(2) 0.0384(17) -0.0051(15) 0.0048(14) 0.0007(15)
C6 0.0322(16) 0.042(2) 0.0306(16) -0.0056(16) 0.0016(14) 0.0012(17)
C7 0.0319(15) 0.035(2) 0.0319(16) 0.0029(15) 0.0081(13) 0.0022(15)
C8 0.0233(14) 0.0286(18) 0.0346(16) -0.0001(14) 0.0074(12) 0.0014(14)
C9 0.0288(15) 0.028(2) 0.0351(17) 0.0008(14) 0.0028(14) 0.0000(15)
C10 0.0263(15) 0.0266(19) 0.0328(16) -0.0013(14) 0.0044(12) 0.0000(14)
C11 0.0283(15) 0.033(2) 0.0359(17) -0.0020(16) 0.0087(14) 0.0068(16)
C12 0.0373(16) 0.037(2) 0.0313(16) -0.0028(15) -0.0001(14) 0.0040(16)
C13 0.055(2) 0.046(2) 0.0366(18) 0.0025(18) 0.0028(17) 0.0002(19)
C14 0.049(2) 0.055(3) 0.0375(19) -0.0004(18) 0.0000(16) 0.0033(19)
C15 0.067(2) 0.065(3) 0.0387(19) 0.0034(18) 0.0002(18) 0.008(2)
C16 0.070(3) 0.095(4) 0.043(2) 0.001(2) -0.009(2) 0.006(3)
C17 0.099(4) 0.084(4) 0.043(2) -0.013(2) -0.015(2) -0.006(3)
C18 0.122(5) 0.076(3) 0.072(3) -0.017(3) -0.030(4) 0.001(3)
C19 0.091(3) 0.056(3) 0.060(3) -0.012(2) -0.013(3) -0.004(3)
C20 0.077(3) 0.087(3) 0.051(2) -0.012(2) 0.020(2) -0.011(3)
C21 0.064(3) 0.174(8) 0.090(4) 0.009(5) -0.019(3) -0.014(4)
C22 0.130(5) 0.126(5) 0.059(3) 0.007(3) -0.028(3) 0.029(4)
O1A 0.0504(14) 0.0337(15) 0.0350(13) -0.0032(11) 0.0110(11) 0.0026(12)
N1A 0.0302(13) 0.0263(16) 0.0363(14) 0.0019(12) 0.0058(12) -0.0004(12)
C1A 0.0258(15) 0.029(2) 0.0345(17) -0.0012(14) 0.0033(14) -0.0003(14)
C2A 0.0234(14) 0.0251(18) 0.0345(17) 0.0017(14) 0.0061(13) 0.0038(14)
C3A 0.0227(14) 0.0250(18) 0.0352(16) -0.0006(14) 0.0046(13) 0.0029(14)
C4A 0.0281(15) 0.0271(18) 0.0407(18) -0.0008(16) 0.0050(14) 0.0013(15)
C5A 0.0270(15) 0.035(2) 0.0420(19) -0.0047(17) 0.0006(14) -0.0037(16)
C6A 0.0299(16) 0.040(2) 0.0344(17) -0.0014(16) 0.0011(14) 0.0046(17)
C7A 0.0271(15) 0.037(2) 0.0344(17) 0.0042(16) 0.0053(14) 0.0045(15)
C8A 0.0237(14) 0.0298(19) 0.0343(17) 0.0005(14) 0.0050(12) 0.0028(14)
C9A 0.0297(15) 0.0265(19) 0.0328(17) 0.0016(14) 0.0035(13) 0.0020(15)
C10A 0.0248(15) 0.032(2) 0.0361(17) 0.0001(15) 0.0043(13) 0.0043(15)
C11A 0.0333(16) 0.029(2) 0.0352(17) -0.0049(15) 0.0059(14) 0.0055(16)
C12A 0.0414(18) 0.045(2) 0.0408(19) -0.0051(18) -0.0024(16) 0.0015(19)
C13A 0.099(4) 0.055(3) 0.039(2) -0.003(2) -0.012(2) 0.003(3)
C14A 0.050(3) 0.064(3) 0.036(3) -0.006(3) 0.003(2) 0.003(3)
C15A 0.052(3) 0.067(3) 0.041(2) -0.004(2) 0.004(2) 0.010(3)
C16A 0.067(4) 0.060(3) 0.067(4) -0.006(3) -0.002(3) -0.009(3)
C17A 0.073(3) 0.085(4) 0.030(2) -0.017(3) 0.007(2) 0.012(3)
C18A 0.109(6) 0.075(5) 0.049(4) 0.002(3) -0.009(3) 0.009(4)
C19A 0.087(4) 0.084(4) 0.048(3) 0.001(3) -0.006(3) 0.013(4)
C20A 0.068(3) 0.077(4) 0.060(3) -0.009(3) 0.027(3) 0.003(3)
C21A 0.074(4) 0.112(6) 0.048(3) -0.011(3) -0.001(3) -0.018(4)
C22A 0.096(4) 0.078(4) 0.071(4) -0.016(3) -0.003(3) 0.002(4)
C14X 0.050(3) 0.064(3) 0.036(3) -0.006(3) 0.003(2) 0.003(3)
C15X 0.052(3) 0.067(3) 0.041(2) -0.004(2) 0.004(2) 0.010(3)
C16X 0.067(4) 0.060(3) 0.067(4) -0.006(3) -0.002(3) -0.009(3)
C17X 0.073(3) 0.085(4) 0.030(2) -0.017(3) 0.007(2) 0.012(3)
C18X 0.109(6) 0.075(5) 0.049(4) 0.002(3) -0.009(3) 0.009(4)
C19X 0.087(4) 0.084(4) 0.048(3) 0.001(3) -0.006(3) 0.013(4)
C20X 0.068(3) 0.077(4) 0.060(3) -0.009(3) 0.027(3) 0.003(3)
C21X 0.074(4) 0.112(6) 0.048(3) -0.011(3) -0.001(3) -0.018(4)
C22X 0.096(4) 0.078(4) 0.071(4) -0.016(3) -0.003(3) 0.002(4)

loop_
_atom_type_symbol
_atom_type_description
_atom_type_scat_dispersion_real
_atom_type_scat_dispersion_imag
_atom_type_scat_source
C C 0.0181 0.0091 'International Tables Vol C Tables 4.2.6.8 and 6.1.1.4'
H H 0.0000 0.0000 'International Tables Vol C Tables 4.2.6.8 and 6.1.1.4'
N N 0.0311 0.0180 'International Tables Vol C Tables 4.2.6.8 and 6.1.1.4'
O O 0.0492 0.0322 'International Tables Vol C Tables 4.2.6.8 and 6.1.1.4'

loop_
_exptl_crystal_face_index_h
_exptl_crystal_face_index_k
_exptl_crystal_face_index_l
_exptl_crystal_face_perp_dist
0 0 -14 0.0225
0 0 14 0.0205
-2 -6 0 0.1525
2 6 0 0.1525
-5 2 1 0.1702
4 -3 -1 0.1520

loop_
_geom_angle_atom_site_label_1
_geom_angle_atom_site_label_2
_geom_angle_atom_site_label_3
_geom_angle
_geom_angle_site_symmetry_1
_geom_angle_site_symmetry_3
_geom_angle_publ_flag
C1 N1 H1 125.7 . . ?
C8 N1 H1 125.7 . . ?
C8 N1 C1 108.6(3) . . ?
N1 C1 H1B 124.8 . . ?
C2 C1 N1 110.4(3) . . ?
C2 C1 H1B 124.8 . . ?
C1 C2 C3 106.2(3) . . ?
C1 C2 C9 127.8(3) . . ?
C3 C2 C9 126.1(3) . . ?
C4 C3 C2 134.0(3) . . ?
C4 C3 C8 119.2(3) . . ?
C8 C3 C2 106.8(3) . . ?
C3 C4 H4 120.6 . . ?
C5 C4 C3 118.8(3) . . ?
C5 C4 H4 120.6 . . ?
C4 C5 H5 119.4 . . ?
C4 C5 C6 121.2(3) . . ?
C6 C5 H5 119.4 . . ?
C5 C6 H6 119.3 . . ?
C7 C6 C5 121.4(3) . . ?
C7 C6 H6 119.3 . . ?
C6 C7 H7 121.2 . . ?
C6 C7 C8 117.5(3) . . ?
C8 C7 H7 121.2 . . ?
N1 C8 C3 107.9(3) . . ?
N1 C8 C7 130.1(3) . . ?
C7 C8 C3 121.9(3) . . ?
C2 C9 H9A 108.9 . . ?
C2 C9 H9B 108.9 . . ?
C2 C9 C10 113.4(3) . . ?
H9A C9 H9B 107.7 . . ?
C10 C9 H9A 108.9 . . ?
C10 C9 H9B 108.9 . . ?
C9 C10 H10C 108.7 . . ?
C9 C10 H10D 108.7 . . ?
H10C C10 H10D 107.6 . . ?
C11 C10 C9 114.4(3) . . ?
C11 C10 H10C 108.7 . . ?
C11 C10 H10D 108.7 . . ?
O1 C11 C10 122.4(3) . . ?
O1 C11 C12 121.9(3) . . ?
C12 C11 C10 115.7(3) . . ?
C11 C12 H12C 108.5 . . ?
C11 C12 H12D 108.5 . . ?
C11 C12 C13 115.3(3) . . ?
H12C C12 H12D 107.5 . . ?
C13 C12 H12C 108.5 . . ?
C13 C12 H12D 108.5 . . ?
C12 C13 H13E 109.1 . . ?
C12 C13 H13F 109.1 . . ?
C12 C13 C14 112.4(4) . . ?
H13E C13 H13F 107.8 . . ?
C14 C13 H13E 109.1 . . ?
C14 C13 H13F 109.1 . . ?
C13 C14 H14 108.1 . . ?
C13 C14 C19 111.1(4) . . ?
C15 C14 C13 111.2(4) . . ?
C15 C14 H14 108.1 . . ?
C15 C14 C19 110.2(4) . . ?
C19 C14 H14 108.1 . . ?
C14 C15 H15 115.4 . . ?
C14 C15 C16 111.0(4) . . ?
C14 C15 C20 109.2(4) . . ?
C16 C15 H15 115.4 . . ?
C20 C15 H15 115.4 . . ?
C20 C15 C16 87.2(4) . . ?
C17 C16 C15 85.9(4) . . ?
C17 C16 C21 118.5(6) . . ?
C21 C16 C15 118.9(4) . . ?
C22 C16 C15 111.8(5) . . ?
C22 C16 C17 111.1(5) . . ?
C22 C16 C21 109.0(5) . . ?
C16 C17 H17 115.2 . . ?
C16 C17 C20 88.5(4) . . ?
C18 C17 C16 111.4(5) . . ?
C18 C17 H17 115.2 . . ?
C18 C17 C20 108.3(4) . . ?
C20 C17 H17 115.2 . . ?
C17 C18 H18E 109.4 . . ?
C17 C18 H18F 109.4 . . ?
C17 C18 C19 111.2(5) . . ?
H18E C18 H18F 108.0 . . ?
C19 C18 H18E 109.4 . . ?
C19 C18 H18F 109.4 . . ?
C14 C19 C18 114.6(4) . . ?
C14 C19 H19E 108.6 . . ?
C14 C19 H19F 108.6 . . ?
C18 C19 H19E 108.6 . . ?
C18 C19 H19F 108.6 . . ?
H19E C19 H19F 107.6 . . ?
C15 C20 H20E 114.3 . . ?
C15 C20 H20F 114.3 . . ?
C17 C20 C15 86.0(4) . . ?
C17 C20 H20E 114.3 . . ?
C17 C20 H20F 114.3 . . ?
H20E C20 H20F 111.5 . . ?
C16 C21 H21G 109.5 . . ?
C16 C21 H21H 109.5 . . ?
C16 C21 H21I 109.5 . . ?
H21G C21 H21H 109.5 . . ?
H21G C21 H21I 109.5 . . ?
H21H C21 H21I 109.5 . . ?
C16 C22 H22G 109.5 . . ?
C16 C22 H22H 109.5 . . ?
C16 C22 H22I 109.5 . . ?
H22G C22 H22H 109.5 . . ?
H22G C22 H22I 109.5 . . ?
H22H C22 H22I 109.5 . . ?
C1A N1A H1A 125.9 . . ?
C1A N1A C8A 108.3(3) . . ?
C8A N1A H1A 125.9 . . ?
N1A C1A H1AA 124.6 . . ?
C2A C1A N1A 110.7(3) . . ?
C2A C1A H1AA 124.6 . . ?
C1A C2A C3A 106.2(3) . . ?
C1A C2A C9A 127.2(3) . . ?
C3A C2A C9A 126.6(3) . . ?
C4A C3A C2A 134.2(3) . . ?
C4A C3A C8A 118.6(3) . . ?
C8A C3A C2A 107.1(3) . . ?
C3A C4A H4A 120.4 . . ?
C5A C4A C3A 119.3(3) . . ?
C5A C4A H4A 120.4 . . ?
C4A C5A H5A 119.5 . . ?
C4A C5A C6A 121.1(3) . . ?
C6A C5A H5A 119.5 . . ?
C5A C6A H6A 119.2 . . ?
C7A C6A C5A 121.7(3) . . ?
C7A C6A H6A 119.2 . . ?
C6A C7A H7A 121.7 . . ?
C6A C7A C8A 116.5(3) . . ?
C8A C7A H7A 121.7 . . ?
N1A C8A C3A 107.7(3) . . ?
N1A C8A C7A 129.4(3) . . ?
C7A C8A C3A 122.9(3) . . ?
C2A C9A H9AA 108.8 . . ?
C2A C9A H9AB 108.8 . . ?
C2A C9A C10A 113.9(3) . . ?
H9AA C9A H9AB 107.7 . . ?
C10A C9A H9AA 108.8 . . ?
C10A C9A H9AB 108.8 . . ?
C9A C10A H10A 108.6 . . ?
C9A C10A H10B 108.6 . . ?
H10A C10A H10B 107.6 . . ?
C11A C10A C9A 114.8(3) . . ?
C11A C10A H10A 108.6 . . ?
C11A C10A H10B 108.6 . . ?
O1A C11A C10A 122.1(3) . . ?
O1A C11A C12A 121.7(3) . . ?
C12A C11A C10A 116.2(3) . . ?
C11A C12A H12A 108.6 . . ?
C11A C12A H12B 108.6 . . ?
C11A C12A C13A 114.7(4) . . ?
H12A C12A H12B 107.6 . . ?
C13A C12A H12A 108.6 . . ?
C13A C12A H12B 108.6 . . ?
C12A C13A H13A 109.9 . . ?
C12A C13A H13B 109.9 . . ?
C12A C13A H13C 105.5 . . ?
C12A C13A H13D 105.5 . . ?
C12A C13A C14A 109.0(5) . . ?
H13A C13A H13B 108.3 . . ?
H13C C13A H13D 106.1 . . ?
C14A C13A H13A 109.9 . . ?
C14A C13A H13B 109.9 . . ?
C14X C13A C12A 127.1(7) . . ?
C14X C13A H13C 105.5 . . ?
C14X C13A H13D 105.5 . . ?
C13A C14A H14A 108.1 . . ?
C15A C14A C13A 111.5(5) . . ?
C15A C14A H14A 108.1 . . ?
C15A C14A C19A 110.3(5) . . ?
C19A C14A C13A 110.7(6) . . ?
C19A C14A H14A 108.1 . . ?
C14A C15A H15A 115.8 . . ?
C14A C15A C16A 111.5(6) . . ?
C14A C15A C20A 107.9(6) . . ?
C16A C15A H15A 115.8 . . ?
C16A C15A C20A 86.3(6) . . ?
C20A C15A H15A 115.8 . . ?
C17A C16A C15A 86.4(6) . . ?
C21A C16A C15A 117.2(9) . . ?
C21A C16A C17A 120.5(8) . . ?
C21A C16A C22A 109.5(8) . . ?
C22A C16A C15A 110.4(8) . . ?
C22A C16A C17A 111.0(9) . . ?
C16A C17A H17A 115.6 . . ?
C16A C17A C18A 111.1(7) . . ?
C16A C17A C20A 88.5(6) . . ?
C18A C17A H17A 115.6 . . ?
C20A C17A H17A 115.6 . . ?
C20A C17A C18A 107.1(7) . . ?
C17A C18A H18A 109.5 . . ?
C17A C18A H18B 109.5 . . ?
H18A C18A H18B 108.1 . . ?
C19A C18A C17A 110.8(6) . . ?
C19A C18A H18A 109.5 . . ?
C19A C18A H18B 109.5 . . ?
C14A C19A H19A 108.0 . . ?
C14A C19A H19B 108.0 . . ?
C18A C19A C14A 117.1(7) . . ?
C18A C19A H19A 108.0 . . ?
C18A C19A H19B 108.0 . . ?
H19A C19A H19B 107.3 . . ?
C15A C20A H20A 114.3 . . ?
C15A C20A H20B 114.3 . . ?
C17A C20A C15A 86.2(5) . . ?
C17A C20A H20A 114.3 . . ?
C17A C20A H20B 114.3 . . ?
H20A C20A H20B 111.4 . . ?
C16A C21A H21A 109.5 . . ?
C16A C21A H21B 109.5 . . ?
C16A C21A H21C 109.5 . . ?
H21A C21A H21B 109.5 . . ?
H21A C21A H21C 109.5 . . ?
H21B C21A H21C 109.5 . . ?
C16A C22A H22A 109.5 . . ?
C16A C22A H22B 109.5 . . ?
C16A C22A H22C 109.5 . . ?
H22A C22A H22B 109.5 . . ?
H22A C22A H22C 109.5 . . ?
H22B C22A H22C 109.5 . . ?
C13A C14X H14X 108.2 . . ?
C13A C14X C15X 100.6(10) . . ?
C13A C14X C19X 121.3(10) . . ?
C15X C14X H14X 108.2 . . ?
C15X C14X C19X 109.4(11) . . ?
C19X C14X H14X 108.2 . . ?
C14X C15X H15X 115.0 . . ?
C14X C15X C16X 112.3(11) . . ?
C14X C15X C20X 110.2(11) . . ?
C16X C15X H15X 115.0 . . ?
C20X C15X H15X 115.0 . . ?
C20X C15X C16X 86.1(10) . . ?
C17X C16X C15X 85.2(12) . . ?
C21X C16X C15X 117.8(12) . . ?
C21X C16X C17X 119.8(16) . . ?
C21X C16X C22X 111.5(14) . . ?
C22X C16X C15X 109.7(12) . . ?
C22X C16X C17X 110.3(14) . . ?
C16X C17X H17X 115.4 . . ?
C16X C17X C18X 111.7(18) . . ?
C18X C17X H17X 115.4 . . ?
C20X C17X C16X 89.1(13) . . ?
C20X C17X H17X 115.4 . . ?
C20X C17X C18X 106.6(17) . . ?
C17X C18X H18C 109.3 . . ?
C17X C18X H18D 109.3 . . ?
H18C C18X H18D 107.9 . . ?
C19X C18X C17X 111.7(15) . . ?
C19X C18X H18C 109.3 . . ?
C19X C18X H18D 109.3 . . ?
C14X C19X H19C 108.8 . . ?
C14X C19X H19D 108.8 . . ?
C18X C19X C14X 114.0(13) . . ?
C18X C19X H19C 108.8 . . ?
C18X C19X H19D 108.8 . . ?
H19C C19X H19D 107.6 . . ?
C15X C20X H20C 114.3 . . ?
C15X C20X H20D 114.3 . . ?
C17X C20X C15X 86.2(12) . . ?
C17X C20X H20C 114.3 . . ?
C17X C20X H20D 114.3 . . ?
H20C C20X H20D 111.4 . . ?
C16X C21X H21D 109.5 . . ?
C16X C21X H21E 109.5 . . ?
C16X C21X H21F 109.5 . . ?
H21D C21X H21E 109.5 . . ?
H21D C21X H21F 109.5 . . ?
H21E C21X H21F 109.5 . . ?
C16X C22X H22D 109.5 . . ?
C16X C22X H22E 109.5 . . ?
C16X C22X H22F 109.5 . . ?
H22D C22X H22E 109.5 . . ?
H22D C22X H22F 109.5 . . ?
H22E C22X H22F 109.5 . . ?

loop_
_geom_bond_atom_site_label_1
_geom_bond_atom_site_label_2
_geom_bond_distance
_geom_bond_site_symmetry_2
_geom_bond_publ_flag
O1 C11 1.223(5) . ?
N1 H1 0.8600 . ?
N1 C1 1.382(4) . ?
N1 C8 1.372(5) . ?
C1 H1B 0.9300 . ?
C1 C2 1.365(5) . ?
C2 C3 1.448(4) . ?
C2 C9 1.496(5) . ?
C3 C4 1.398(5) . ?
C3 C8 1.414(5) . ?
C4 H4 0.9300 . ?
C4 C5 1.380(5) . ?
C5 H5 0.9300 . ?
C5 C6 1.403(5) . ?
C6 H6 0.9300 . ?
C6 C7 1.376(5) . ?
C7 H7 0.9300 . ?
C7 C8 1.397(5) . ?
C9 H9A 0.9700 . ?
C9 H9B 0.9700 . ?
C9 C10 1.520(5) . ?
C10 H10C 0.9700 . ?
C10 H10D 0.9700 . ?
C10 C11 1.507(5) . ?
C11 C12 1.504(5) . ?
C12 H12C 0.9700 . ?
C12 H12D 0.9700 . ?
C12 C13 1.515(5) . ?
C13 H13E 0.9700 . ?
C13 H13F 0.9700 . ?
C13 C14 1.530(6) . ?
C14 H14 0.9800 . ?
C14 C15 1.528(6) . ?
C14 C19 1.544(7) . ?
C15 H15 0.9800 . ?
C15 C16 1.561(7) . ?
C15 C20 1.544(6) . ?
C16 C17 1.528(8) . ?
C16 C21 1.544(9) . ?
C16 C22 1.526(8) . ?
C17 H17 0.9800 . ?
C17 C18 1.511(9) . ?
C17 C20 1.543(7) . ?
C18 H18E 0.9700 . ?
C18 H18F 0.9700 . ?
C18 C19 1.555(7) . ?
C19 H19E 0.9700 . ?
C19 H19F 0.9700 . ?
C20 H20E 0.9700 . ?
C20 H20F 0.9700 . ?
C21 H21G 0.9600 . ?
C21 H21H 0.9600 . ?
C21 H21I 0.9600 . ?
C22 H22G 0.9600 . ?
C22 H22H 0.9600 . ?
C22 H22I 0.9600 . ?
O1A C11A 1.224(5) . ?
N1A H1A 0.8600 . ?
N1A C1A 1.377(4) . ?
N1A C8A 1.379(5) . ?
C1A H1AA 0.9300 . ?
C1A C2A 1.367(5) . ?
C2A C3A 1.434(5) . ?
C2A C9A 1.500(5) . ?
C3A C4A 1.405(5) . ?
C3A C8A 1.415(5) . ?
C4A H4A 0.9300 . ?
C4A C5A 1.382(5) . ?
C5A H5A 0.9300 . ?
C5A C6A 1.402(5) . ?
C6A H6A 0.9300 . ?
C6A C7A 1.396(5) . ?
C7A H7A 0.9300 . ?
C7A C8A 1.401(5) . ?
C9A H9AA 0.9700 . ?
C9A H9AB 0.9700 . ?
C9A C10A 1.518(5) . ?
C10A H10A 0.9700 . ?
C10A H10B 0.9700 . ?
C10A C11A 1.505(5) . ?
C11A C12A 1.501(5) . ?
C12A H12A 0.9700 . ?
C12A H12B 0.9700 . ?
C12A C13A 1.518(6) . ?
C13A H13A 0.9700 . ?
C13A H13B 0.9700 . ?
C13A H13C 0.9700 . ?
C13A H13D 0.9700 . ?
C13A C14A 1.577(8) . ?
C13A C14X 1.488(12) . ?
C14A H14A 0.9800 . ?
C14A C15A 1.520(9) . ?
C14A C19A 1.531(10) . ?
C15A H15A 0.9800 . ?
C15A C16A 1.571(12) . ?
C15A C20A 1.576(9) . ?
C16A C17A 1.541(13) . ?
C16A C21A 1.486(14) . ?
C16A C22A 1.523(13) . ?
C17A H17A 0.9800 . ?
C17A C18A 1.546(12) . ?
C17A C20A 1.544(9) . ?
C18A H18A 0.9700 . ?
C18A H18B 0.9700 . ?
C18A C19A 1.497(10) . ?
C19A H19A 0.9700 . ?
C19A H19B 0.9700 . ?
C20A H20A 0.9700 . ?
C20A H20B 0.9700 . ?
C21A H21A 0.9600 . ?
C21A H21B 0.9600 . ?
C21A H21C 0.9600 . ?
C22A H22A 0.9600 . ?
C22A H22B 0.9600 . ?
C22A H22C 0.9600 . ?
C14X H14X 0.9800 . ?
C14X C15X 1.513(16) . ?
C14X C19X 1.529(18) . ?
C15X H15X 0.9800 . ?
C15X C16X 1.553(17) . ?
C15X C20X 1.547(18) . ?
C16X C17X 1.52(2) . ?
C16X C21X 1.49(2) . ?
C16X C22X 1.51(2) . ?
C17X H17X 0.9800 . ?
C17X C18X 1.54(2) . ?
C17X C20X 1.50(2) . ?
C18X H18C 0.9700 . ?
C18X H18D 0.9700 . ?
C18X C19X 1.517(19) . ?
C19X H19C 0.9700 . ?
C19X H19D 0.9700 . ?
C20X H20C 0.9700 . ?
C20X H20D 0.9700 . ?
C21X H21D 0.9600 . ?
C21X H21E 0.9600 . ?
C21X H21F 0.9600 . ?
C22X H22D 0.9600 . ?
C22X H22E 0.9600 . ?
C22X H22F 0.9600 . ?

loop_
_geom_hbond_atom_site_label_D
_geom_hbond_atom_site_label_H
_geom_hbond_atom_site_label_A
_geom_hbond_distance_DH
_geom_hbond_distance_HA
_geom_hbond_distance_DA
_geom_hbond_angle_DHA
_geom_hbond_site_symmetry_A
_geom_hbond_publ_flag
N1 H1 O1 0.86 2.03 2.863(4) 164.2 2_656 yes
N1A H1A O1A 0.86 2.00 2.841(4) 164.1 2_746 yes

loop_
_exptl_oxdiff_crystal_face_indexfrac_h
_exptl_oxdiff_crystal_face_indexfrac_k
_exptl_oxdiff_crystal_face_indexfrac_l
_exptl_oxdiff_crystal_face_x
_exptl_oxdiff_crystal_face_y
_exptl_oxdiff_crystal_face_z
-0.0000 0.0000 -14.0000 0.7589 0.6391 0.0604
0.0000 -0.0000 14.0000 -0.7589 -0.6391 -0.0604
-2.0000 -6.0000 -0.0000 -0.4611 0.5809 0.5412
2.0000 6.0000 0.0000 0.4611 -0.5809 -0.5412
-5.0000 2.0000 1.0000 0.2893 -0.3329 0.9574
4.0000 -3.0000 -1.0000 -0.3438 0.4187 -0.7328
